data_7021818
loop_
_publ_author_name
'Wilson, Rajni K.'
'Brooker, Sally'

_publ_section_title
;
 Oxidative dehydrogenation of a new tetra-amine N4-donor macrocycle tunes
 the nickel(ii) spin state from high spin to low spin.
;
_journal_issue 34
_journal_name_full 'Dalton transactions (Cambridge, England : 2003)'
_journal_page_first 12075
_journal_page_last 12078
_journal_paper_doi 10.1039/c3dt51776d
_journal_volume 42
_journal_year 2013
_chemical_formula_sum 'C20.45 H25.2 Cl0.6 N6 Ni O0.3 S2'
_chemical_formula_weight 503.97
_chemical_name_systematic
; 
 ? 
;
_space_group_IT_number 14
_symmetry_cell_setting monoclinic
_symmetry_space_group_name_Hall '-P 2ybc'
_symmetry_space_group_name_H-M 'P 1 21/c 1'
_atom_sites_solution_hydrogens geom
_atom_sites_solution_primary direct
_atom_sites_solution_secondary difmap
_audit_creation_method SHELXL-97
_cell_angle_alpha 90.00
_cell_angle_beta 106.797(2)
_cell_angle_gamma 90.00
_cell_formula_units_Z 4
_cell_length_a 13.7811(9)
_cell_length_b 20.5066(14)
_cell_length_c 9.1197(5)
_cell_measurement_reflns_used 4866
_cell_measurement_temperature 91(2)
_cell_measurement_theta_max 25.948
_cell_measurement_theta_min 2.516
_cell_volume 2467.3(3)
_computing_structure_refinement 'SHELXL-97 (Sheldrick, 1997)'
_computing_structure_solution 'SHELXS-97 (Sheldrick, 1990)'
_diffrn_ambient_temperature 91(2)
_diffrn_measured_fraction_theta_full 0.966
_diffrn_measured_fraction_theta_max 0.966
_diffrn_measurement_device_type 'Bruker APEX II area detector'
_diffrn_radiation_monochromator graphite
_diffrn_radiation_source 'fine-focus sealed tube'
_diffrn_radiation_type MoK\a
_diffrn_radiation_wavelength 0.71073
_diffrn_reflns_av_R_equivalents 0.0435
_diffrn_reflns_av_sigmaI/netI 0.0459
_diffrn_reflns_limit_h_max 17
_diffrn_reflns_limit_h_min -16
_diffrn_reflns_limit_k_max 25
_diffrn_reflns_limit_k_min -25
_diffrn_reflns_limit_l_max 7
_diffrn_reflns_limit_l_min -10
_diffrn_reflns_number 18695
_diffrn_reflns_theta_full 26.37
_diffrn_reflns_theta_max 26.37
_diffrn_reflns_theta_min 2.54
_exptl_absorpt_coefficient_mu 1.041
_exptl_absorpt_correction_T_max 0.8766
_exptl_absorpt_correction_T_min 0.7736
_exptl_absorpt_correction_type multi-scan
_exptl_absorpt_process_details 'SCALE (Bruker AXS Inc.)'
_exptl_crystal_colour orange
_exptl_crystal_density_diffrn 1.357
_exptl_crystal_density_method 'not measured'
_exptl_crystal_description block
_exptl_crystal_F_000 1050
_exptl_crystal_size_max 0.26
_exptl_crystal_size_mid 0.24
_exptl_crystal_size_min 0.13
_refine_diff_density_max 1.207
_refine_diff_density_min -0.531
_refine_diff_density_rms 0.107
_refine_ls_extinction_method none
_refine_ls_goodness_of_fit_ref 1.061
_refine_ls_hydrogen_treatment constr
_refine_ls_matrix_type full
_refine_ls_number_parameters 302
_refine_ls_number_reflns 4882
_refine_ls_number_restraints 2
_refine_ls_restrained_S_all 1.061
_refine_ls_R_factor_all 0.0651
_refine_ls_R_factor_gt 0.0494
_refine_ls_shift/su_max 0.000
_refine_ls_shift/su_mean 0.000
_refine_ls_structure_factor_coef Fsqd
_refine_ls_weighting_details 'calc w=1/[\s^2^(Fo^2^)+(0.0870P)^2^+3.0793P] where P=(Fo^2^+2Fc^2^)/3'
_refine_ls_weighting_scheme calc
_refine_ls_wR_factor_gt 0.1463
_refine_ls_wR_factor_ref 0.1579
_reflns_number_gt 3849
_reflns_number_total 4882
_reflns_threshold_expression >2sigma(I)
_cod_data_source_file c3dt51776d.txt
_cod_data_source_block rs472
_cod_depositor_comments
;
The following automatic conversions were performed:

'_symmetry_cell_setting' value 'Monoclinic' changed to 'monoclinic'
according to /home/saulius/struct/CIF-dictionaries/cif_core.dic
dictionary named 'cif_core.dic' version 2.4.2 from 2011-04-26.

Automatic conversion script
Id: cif_fix_values 1891 2012-01-12 08:04:46Z andrius 
;
_cod_original_sg_symbol_H-M P2(1)/c
_cod_original_formula_sum 'C20.45 H25.20 Cl0.60 N6 Ni O0.30 S2'
_cod_database_code 7021818

loop_
_symmetry_equiv_pos_as_xyz
'x, y, z'
'-x, y+1/2, -z+1/2'
'-x, -y, -z'
'x, -y-1/2, z-1/2'

loop_
_atom_site_label
_atom_site_type_symbol
_atom_site_fract_x
_atom_site_fract_y
_atom_site_fract_z
_atom_site_U_iso_or_equiv
_atom_site_adp_type
_atom_site_occupancy
_atom_site_symmetry_multiplicity
_atom_site_calc_flag
_atom_site_refinement_flags
_atom_site_disorder_assembly
_atom_site_disorder_group
Ni1 Ni 0.67653(3) 0.06887(2) 0.18204(5) 0.01854(16) Uani 1 1 d . . .
N1 N 0.8444(2) 0.07079(13) 0.2836(3) 0.0174(6) Uani 1 1 d . . .
H1X H 0.8683 0.0363 0.2375 0.021 Uiso 1 1 calc R . .
C1 C 0.8919(3) 0.06187(16) 0.4492(4) 0.0192(7) Uani 1 1 d . . .
C2 C 0.9832(3) 0.09235(17) 0.5199(4) 0.0233(8) Uani 1 1 d . . .
H2 H 1.0160 0.1174 0.4605 0.028 Uiso 1 1 calc R . .
C3 C 1.0271(3) 0.08664(18) 0.6769(4) 0.0260(8) Uani 1 1 d . . .
H3 H 1.0895 0.1079 0.7246 0.031 Uiso 1 1 calc R . .
C4 C 0.9798(3) 0.04987(19) 0.7641(4) 0.0255(8) Uani 1 1 d . . .
H4 H 1.0085 0.0466 0.8719 0.031 Uiso 1 1 calc R . .
C5 C 0.8902(3) 0.01796(18) 0.6921(4) 0.0238(8) Uani 1 1 d . . .
H5 H 0.8588 -0.0079 0.7517 0.029 Uiso 1 1 calc R . .
C6 C 0.8447(3) 0.02262(17) 0.5345(4) 0.0201(7) Uani 1 1 d . . .
C7 C 0.7494(3) -0.01517(17) 0.4641(4) 0.0226(8) Uani 1 1 d . . .
H7A H 0.7612 -0.0464 0.3884 0.027 Uiso 1 1 calc R . .
H7B H 0.7310 -0.0404 0.5448 0.027 Uiso 1 1 calc R . .
N2 N 0.6650(2) 0.02898(14) 0.3878(3) 0.0201(6) Uani 1 1 d . . .
H2X H 0.6616 0.0626 0.4545 0.024 Uiso 1 1 calc R . .
C8 C 0.5662(3) -0.00592(18) 0.3418(4) 0.0234(8) Uani 1 1 d . . .
H8B H 0.5512 -0.0243 0.4332 0.028 Uiso 1 1 calc R . .
H8A H 0.5687 -0.0422 0.2712 0.028 Uiso 1 1 calc R . .
C9 C 0.4858(3) 0.04210(18) 0.2637(4) 0.0232(8) Uani 1 1 d . . .
H9B H 0.4210 0.0189 0.2190 0.028 Uiso 1 1 calc R . .
H9A H 0.4757 0.0739 0.3396 0.028 Uiso 1 1 calc R . .
N3 N 0.5158(2) 0.07711(14) 0.1407(4) 0.0222(7) Uani 1 1 d . . .
H3X H 0.4829 0.0586 0.0463 0.027 Uiso 1 1 calc R . .
C10 C 0.4926(3) 0.14849(18) 0.1366(4) 0.0247(8) Uani 1 1 d . . .
H10A H 0.4260 0.1554 0.1553 0.030 Uiso 1 1 calc R . .
H10B H 0.4890 0.1664 0.0344 0.030 Uiso 1 1 calc R . .
C11 C 0.5746(3) 0.18354(18) 0.2584(4) 0.0235(8) Uani 1 1 d . . .
H11B H 0.5622 0.2312 0.2526 0.028 Uiso 1 1 calc R . .
H11A H 0.5754 0.1682 0.3617 0.028 Uiso 1 1 calc R . .
N4 N 0.6725(2) 0.16849(14) 0.2286(3) 0.0200(6) Uani 1 1 d . . .
H4X H 0.6690 0.1891 0.1364 0.024 Uiso 1 1 calc R . .
C12 C 0.7647(3) 0.19556(17) 0.3395(4) 0.0212(7) Uani 1 1 d . . .
H12A H 0.7819 0.1704 0.4363 0.025 Uiso 1 1 calc R . .
H12B H 0.7538 0.2417 0.3625 0.025 Uiso 1 1 calc R . .
C13 C 0.8485(3) 0.19000(17) 0.2633(4) 0.0202(7) Uani 1 1 d . . .
C14 C 0.8888(3) 0.24587(18) 0.2153(4) 0.0246(8) Uani 1 1 d . . .
H14 H 0.8690 0.2877 0.2412 0.030 Uiso 1 1 calc R . .
C15 C 0.9570(3) 0.24097(19) 0.1307(4) 0.0269(8) Uani 1 1 d . . .
H15 H 0.9849 0.2794 0.1011 0.032 Uiso 1 1 calc R . .
C16 C 0.9849(3) 0.18098(19) 0.0888(4) 0.0273(8) Uani 1 1 d . . .
H16 H 1.0295 0.1781 0.0269 0.033 Uiso 1 1 calc R . .
C17 C 0.9471(3) 0.12428(18) 0.1377(4) 0.0243(8) Uani 1 1 d . . .
H17 H 0.9669 0.0827 0.1106 0.029 Uiso 1 1 calc R . .
C18 C 0.8808(3) 0.12917(17) 0.2259(4) 0.0199(7) Uani 1 1 d . . .
N50 N 0.6903(2) -0.02589(15) 0.1058(4) 0.0253(7) Uani 1 1 d . . .
C50 C 0.7295(3) -0.05883(18) 0.0357(4) 0.0219(8) Uani 1 1 d . . .
S50 S 0.78244(7) -0.10539(6) -0.06481(12) 0.0344(3) Uani 1 1 d . . .
N60 N 0.6744(2) 0.09812(16) -0.0344(4) 0.0258(7) Uani 1 1 d . . .
C60 C 0.6634(3) 0.11598(17) -0.1594(4) 0.0226(8) Uani 1 1 d . . .
S60 S 0.64601(9) 0.14234(5) -0.33523(11) 0.0312(3) Uani 1 1 d . . .
C70 C 1.2714(9) 0.2195(7) 0.444(2) 0.047(4) Uani 0.30 1 d PD A 1
H70A H 1.2394 0.2035 0.3385 0.057 Uiso 0.30 1 calc PR A 1
H70B H 1.2751 0.2676 0.4389 0.057 Uiso 0.30 1 calc PR A 1
Cl70 Cl 1.3901(2) 0.18992(15) 0.5040(4) 0.0330(8) Uani 0.30 1 d PD A 1
Cl71 Cl 1.1950(3) 0.19930(18) 0.5550(8) 0.0695(17) Uani 0.30 1 d PD A 1
C80 C 1.2703(16) 0.2036(12) 0.633(3) 0.025(5) Uiso 0.15 1 d PD B 2
H80A H 1.2606 0.2152 0.7318 0.031 Uiso 0.15 1 calc PR B 2
H80B H 1.2266 0.1666 0.5888 0.031 Uiso 0.15 1 calc PR B 2
H80C H 1.2528 0.2410 0.5631 0.031 Uiso 0.15 1 calc PR B 2
O80 O 1.3736(15) 0.1862(11) 0.654(3) 0.048(5) Uiso 0.15 1 d PD B 2
H80 H 1.3840 0.1885 0.5660 0.058 Uiso 0.15 1 d P C 2
O90 O 1.3398(19) 0.2375(12) 0.755(3) 0.059(6) Uiso 0.15 1 d P D 3

loop_
_atom_site_aniso_label
_atom_site_aniso_U_11
_atom_site_aniso_U_22
_atom_site_aniso_U_33
_atom_site_aniso_U_23
_atom_site_aniso_U_13
_atom_site_aniso_U_12
Ni1 0.0192(3) 0.0229(3) 0.0138(3) -0.00009(17) 0.00532(18) 0.00076(17)
N1 0.0189(15) 0.0181(14) 0.0158(15) 0.0006(11) 0.0061(12) 0.0016(11)
C1 0.0213(18) 0.0215(17) 0.0134(18) 0.0005(13) 0.0030(14) 0.0060(13)
C2 0.0222(18) 0.0225(18) 0.025(2) 0.0013(15) 0.0061(15) 0.0046(14)
C3 0.026(2) 0.0265(19) 0.023(2) -0.0005(15) 0.0019(16) 0.0066(15)
C4 0.028(2) 0.032(2) 0.0142(19) 0.0002(15) 0.0023(15) 0.0097(16)
C5 0.0268(19) 0.0251(18) 0.021(2) 0.0047(15) 0.0094(15) 0.0064(15)
C6 0.0218(18) 0.0213(17) 0.0173(18) 0.0023(14) 0.0057(14) 0.0070(14)
C7 0.0235(19) 0.0236(18) 0.021(2) 0.0057(15) 0.0066(15) 0.0034(14)
N2 0.0191(15) 0.0249(15) 0.0171(16) 0.0002(12) 0.0066(12) 0.0002(12)
C8 0.0249(19) 0.0252(18) 0.022(2) -0.0014(15) 0.0097(15) -0.0008(15)
C9 0.0199(18) 0.032(2) 0.0181(19) -0.0001(15) 0.0061(14) -0.0011(15)
N3 0.0217(16) 0.0270(16) 0.0183(16) 0.0008(12) 0.0062(13) -0.0009(12)
C10 0.0212(18) 0.030(2) 0.022(2) 0.0058(15) 0.0049(15) 0.0040(15)
C11 0.0234(19) 0.0255(19) 0.024(2) 0.0002(15) 0.0108(15) 0.0029(15)
N4 0.0181(15) 0.0247(16) 0.0173(16) 0.0010(12) 0.0055(12) -0.0002(12)
C12 0.0216(18) 0.0210(17) 0.0212(19) -0.0004(14) 0.0064(15) 0.0011(14)
C13 0.0179(17) 0.0226(18) 0.0181(18) 0.0021(14) 0.0022(14) 0.0020(14)
C14 0.0251(19) 0.0232(18) 0.023(2) 0.0010(15) 0.0033(15) 0.0013(15)
C15 0.0231(19) 0.0273(19) 0.031(2) 0.0068(16) 0.0094(16) -0.0025(15)
C16 0.025(2) 0.035(2) 0.024(2) 0.0101(16) 0.0098(16) 0.0038(16)
C17 0.0214(19) 0.0297(19) 0.022(2) 0.0027(15) 0.0060(15) 0.0043(15)
C18 0.0185(17) 0.0259(18) 0.0146(18) 0.0016(14) 0.0038(14) -0.0008(14)
N50 0.0262(17) 0.0285(17) 0.0214(17) -0.0054(13) 0.0069(13) -0.0018(13)
C50 0.0180(17) 0.0266(18) 0.0191(19) -0.0016(15) 0.0023(15) -0.0024(14)
S50 0.0229(5) 0.0465(6) 0.0345(6) -0.0156(5) 0.0093(4) 0.0024(4)
N60 0.0293(18) 0.0325(17) 0.0156(17) 0.0005(13) 0.0068(13) 0.0002(14)
C60 0.0223(18) 0.0230(18) 0.023(2) -0.0056(15) 0.0076(15) -0.0020(14)
S60 0.0502(7) 0.0283(5) 0.0162(5) 0.0002(4) 0.0111(4) 0.0002(4)
C70 0.033(8) 0.020(7) 0.094(14) -0.017(8) 0.025(8) 0.003(6)
Cl70 0.0300(17) 0.0248(15) 0.050(2) -0.0117(14) 0.0200(15) -0.0007(12)
Cl71 0.045(2) 0.0272(18) 0.162(5) -0.001(2) 0.070(3) -0.0017(16)

loop_
_atom_type_symbol
_atom_type_description
_atom_type_scat_dispersion_real
_atom_type_scat_dispersion_imag
_atom_type_scat_source
C C 0.0033 0.0016 'International Tables Vol C Tables 4.2.6.8 and 6.1.1.4'
H H 0.0000 0.0000 'International Tables Vol C Tables 4.2.6.8 and 6.1.1.4'
N N 0.0061 0.0033 'International Tables Vol C Tables 4.2.6.8 and 6.1.1.4'
S S 0.1246 0.1234 'International Tables Vol C Tables 4.2.6.8 and 6.1.1.4'
Ni Ni 0.3393 1.1124 'International Tables Vol C Tables 4.2.6.8 and 6.1.1.4'
O O 0.0106 0.0060 'International Tables Vol C Tables 4.2.6.8 and 6.1.1.4'
Cl Cl 0.1484 0.1585 'International Tables Vol C Tables 4.2.6.8 and 6.1.1.4'

loop_
_geom_angle_atom_site_label_1
_geom_angle_atom_site_label_2
_geom_angle_atom_site_label_3
_geom_angle
_geom_angle_publ_flag
N60 Ni1 N4 85.18(12) y
N60 Ni1 N50 85.94(13) y
N4 Ni1 N50 170.39(12) y
N60 Ni1 N2 172.16(12) y
N4 Ni1 N2 100.74(12) y
N50 Ni1 N2 88.44(12) y
N60 Ni1 N3 94.63(12) y
N4 Ni1 N3 82.66(11) y
N50 Ni1 N3 101.73(12) y
N2 Ni1 N3 81.15(11) y
N60 Ni1 N1 96.83(12) y
N4 Ni1 N1 89.04(11) y
N50 Ni1 N1 88.37(11) y
N2 Ni1 N1 88.47(11) y
N3 Ni1 N1 165.23(12) y
C18 N1 C1 112.1(3) ?
C18 N1 Ni1 106.8(2) ?
C1 N1 Ni1 121.5(2) ?
C18 N1 H1X 105.0 ?
C1 N1 H1X 105.0 ?
Ni1 N1 H1X 105.0 ?
C2 C1 C6 120.4(3) ?
C2 C1 N1 119.7(3) ?
C6 C1 N1 120.0(3) ?
C1 C2 C3 120.5(4) ?
C1 C2 H2 119.7 ?
C3 C2 H2 119.7 ?
C4 C3 C2 120.0(4) ?
C4 C3 H3 120.0 ?
C2 C3 H3 120.0 ?
C5 C4 C3 119.2(3) ?
C5 C4 H4 120.4 ?
C3 C4 H4 120.4 ?
C4 C5 C6 122.1(3) ?
C4 C5 H5 119.0 ?
C6 C5 H5 119.0 ?
C5 C6 C1 117.9(3) ?
C5 C6 C7 118.9(3) ?
C1 C6 C7 123.3(3) ?
N2 C7 C6 110.9(3) ?
N2 C7 H7A 109.5 ?
C6 C7 H7A 109.5 ?
N2 C7 H7B 109.5 ?
C6 C7 H7B 109.5 ?
H7A C7 H7B 108.0 ?
C7 N2 C8 111.7(3) ?
C7 N2 Ni1 114.0(2) ?
C8 N2 Ni1 103.6(2) ?
C7 N2 H2X 109.1 ?
C8 N2 H2X 109.1 ?
Ni1 N2 H2X 109.1 ?
N2 C8 C9 107.9(3) ?
N2 C8 H8B 110.1 ?
C9 C8 H8B 110.1 ?
N2 C8 H8A 110.1 ?
C9 C8 H8A 110.1 ?
H8B C8 H8A 108.4 ?
N3 C9 C8 110.3(3) ?
N3 C9 H9B 109.6 ?
C8 C9 H9B 109.6 ?
N3 C9 H9A 109.6 ?
C8 C9 H9A 109.6 ?
H9B C9 H9A 108.1 ?
C9 N3 C10 112.7(3) ?
C9 N3 Ni1 109.1(2) ?
C10 N3 Ni1 106.5(2) ?
C9 N3 H3X 109.5 ?
C10 N3 H3X 109.5 ?
Ni1 N3 H3X 109.5 ?
N3 C10 C11 109.7(3) ?
N3 C10 H10A 109.7 ?
C11 C10 H10A 109.7 ?
N3 C10 H10B 109.7 ?
C11 C10 H10B 109.7 ?
H10A C10 H10B 108.2 ?
N4 C11 C10 107.0(3) ?
N4 C11 H11B 110.3 ?
C10 C11 H11B 110.3 ?
N4 C11 H11A 110.3 ?
C10 C11 H11A 110.3 ?
H11B C11 H11A 108.6 ?
C12 N4 C11 116.2(3) ?
C12 N4 Ni1 115.9(2) ?
C11 N4 Ni1 108.6(2) ?
C12 N4 H4X 104.9 ?
C11 N4 H4X 104.9 ?
Ni1 N4 H4X 104.9 ?
N4 C12 C13 106.0(3) ?
N4 C12 H12A 110.5 ?
C13 C12 H12A 110.5 ?
N4 C12 H12B 110.5 ?
C13 C12 H12B 110.5 ?
H12A C12 H12B 108.7 ?
C14 C13 C18 118.1(3) ?
C14 C13 C12 120.4(3) ?
C18 C13 C12 121.2(3) ?
C15 C14 C13 120.7(3) ?
C15 C14 H14 119.6 ?
C13 C14 H14 119.6 ?
C16 C15 C14 120.7(3) ?
C16 C15 H15 119.7 ?
C14 C15 H15 119.7 ?
C15 C16 C17 119.7(4) ?
C15 C16 H16 120.1 ?
C17 C16 H16 120.1 ?
C18 C17 C16 119.6(3) ?
C18 C17 H17 120.2 ?
C16 C17 H17 120.2 ?
C17 C18 C13 121.1(3) ?
C17 C18 N1 120.4(3) ?
C13 C18 N1 118.6(3) ?
C50 N50 Ni1 145.4(3) ?
N50 C50 S50 179.0(4) ?
C60 N60 Ni1 173.4(3) ?
N60 C60 S60 178.8(4) ?
Cl70 C70 Cl71 115.3(11) ?
Cl70 C70 H70A 108.5 ?
Cl71 C70 H70A 108.5 ?
Cl70 C70 H70B 108.5 ?
Cl71 C70 H70B 108.5 ?
H70A C70 H70B 107.5 ?
C70 Cl70 H80 86.4 ?
O80 C80 H80A 109.5 ?
O80 C80 H80B 109.5 ?
H80A C80 H80B 109.5 ?
O80 C80 H80C 109.5 ?
H80A C80 H80C 109.5 ?
H80B C80 H80C 109.5 ?
C80 O80 H80 107.0 ?

loop_
_geom_bond_atom_site_label_1
_geom_bond_atom_site_label_2
_geom_bond_distance
_geom_bond_publ_flag
Ni1 N60 2.055(3) y
Ni1 N4 2.091(3) y
Ni1 N50 2.091(3) y
Ni1 N2 2.094(3) y
Ni1 N3 2.143(3) y
Ni1 N1 2.231(3) y
N1 C18 1.454(4) ?
N1 C1 1.474(4) ?
N1 H1X 0.9300 ?
C1 C2 1.386(5) ?
C1 C6 1.403(5) ?
C2 C3 1.389(5) ?
C2 H2 0.9500 ?
C3 C4 1.388(6) ?
C3 H3 0.9500 ?
C4 C5 1.383(5) ?
C4 H4 0.9500 ?
C5 C6 1.396(5) ?
C5 H5 0.9500 ?
C6 C7 1.500(5) ?
C7 N2 1.480(4) ?
C7 H7A 0.9900 ?
C7 H7B 0.9900 ?
N2 C8 1.486(4) ?
N2 H2X 0.9300 ?
C8 C9 1.500(5) ?
C8 H8B 0.9900 ?
C8 H8A 0.9900 ?
C9 N3 1.488(5) ?
C9 H9B 0.9900 ?
C9 H9A 0.9900 ?
N3 C10 1.497(5) ?
N3 H3X 0.9300 ?
C10 C11 1.517(5) ?
C10 H10A 0.9900 ?
C10 H10B 0.9900 ?
C11 N4 1.484(4) ?
C11 H11B 0.9900 ?
C11 H11A 0.9900 ?
N4 C12 1.483(4) ?
N4 H4X 0.9300 ?
C12 C13 1.515(5) ?
C12 H12A 0.9900 ?
C12 H12B 0.9900 ?
C13 C14 1.397(5) ?
C13 C18 1.400(5) ?
C14 C15 1.382(5) ?
C14 H14 0.9500 ?
C15 C16 1.375(6) ?
C15 H15 0.9500 ?
C16 C17 1.398(5) ?
C16 H16 0.9500 ?
C17 C18 1.384(5) ?
C17 H17 0.9500 ?
N50 C50 1.164(5) ?
C50 S50 1.635(4) ?
N60 C60 1.165(5) ?
C60 S60 1.643(4) ?
C70 Cl70 1.681(12) ?
C70 Cl71 1.711(13) ?
C70 H70A 0.9900 ?
C70 H70B 0.9900 ?
Cl70 H80 0.5956 ?
C80 O80 1.425(18) ?
C80 H80A 0.9800 ?
C80 H80B 0.9800 ?
C80 H80C 0.9800 ?
O80 H80 0.8556 ?

loop_
_geom_torsion_atom_site_label_1
_geom_torsion_atom_site_label_2
_geom_torsion_atom_site_label_3
_geom_torsion_atom_site_label_4
_geom_torsion
N60 Ni1 N1 C18 41.5(2)
N4 Ni1 N1 C18 -43.5(2)
N50 Ni1 N1 C18 127.2(2)
N2 Ni1 N1 C18 -144.3(2)
N3 Ni1 N1 C18 -99.1(5)
N60 Ni1 N1 C1 171.8(2)
N4 Ni1 N1 C1 86.8(2)
N50 Ni1 N1 C1 -102.5(2)
N2 Ni1 N1 C1 -14.0(2)
N3 Ni1 N1 C1 31.1(5)
C18 N1 C1 C2 -21.2(4)
Ni1 N1 C1 C2 -149.1(3)
C18 N1 C1 C6 158.9(3)
Ni1 N1 C1 C6 30.9(4)
C6 C1 C2 C3 -2.6(5)
N1 C1 C2 C3 177.5(3)
C1 C2 C3 C4 0.4(5)
C2 C3 C4 C5 1.6(5)
C3 C4 C5 C6 -1.4(5)
C4 C5 C6 C1 -0.8(5)
C4 C5 C6 C7 178.0(3)
C2 C1 C6 C5 2.8(5)
N1 C1 C6 C5 -177.3(3)
C2 C1 C6 C7 -176.0(3)
N1 C1 C6 C7 3.9(5)
C5 C6 C7 N2 120.3(3)
C1 C6 C7 N2 -60.9(4)
C6 C7 N2 C8 -169.8(3)
C6 C7 N2 Ni1 73.1(3)
N60 Ni1 N2 C7 98.3(9)
N4 Ni1 N2 C7 -123.1(2)
N50 Ni1 N2 C7 54.1(2)
N3 Ni1 N2 C7 156.2(2)
N1 Ni1 N2 C7 -34.3(2)
N60 Ni1 N2 C8 -23.3(10)
N4 Ni1 N2 C8 115.3(2)
N50 Ni1 N2 C8 -67.5(2)
N3 Ni1 N2 C8 34.6(2)
N1 Ni1 N2 C8 -156.0(2)
C7 N2 C8 C9 -179.2(3)
Ni1 N2 C8 C9 -56.0(3)
N2 C8 C9 N3 51.3(4)
C8 C9 N3 C10 -138.1(3)
C8 C9 N3 Ni1 -19.9(3)
N60 Ni1 N3 C9 164.8(2)
N4 Ni1 N3 C9 -110.7(2)
N50 Ni1 N3 C9 78.0(2)
N2 Ni1 N3 C9 -8.5(2)
N1 Ni1 N3 C9 -54.4(5)
N60 Ni1 N3 C10 -73.2(2)
N4 Ni1 N3 C10 11.3(2)
N50 Ni1 N3 C10 -160.0(2)
N2 Ni1 N3 C10 113.4(2)
N1 Ni1 N3 C10 67.6(5)
C9 N3 C10 C11 80.5(4)
Ni1 N3 C10 C11 -39.1(3)
N3 C10 C11 N4 56.5(4)
C10 C11 N4 C12 -177.3(3)
C10 C11 N4 Ni1 -44.5(3)
N60 Ni1 N4 C12 -113.3(3)
N50 Ni1 N4 C12 -90.7(7)
N2 Ni1 N4 C12 71.9(2)
N3 Ni1 N4 C12 151.4(3)
N1 Ni1 N4 C12 -16.3(2)
N60 Ni1 N4 C11 113.8(2)
N50 Ni1 N4 C11 136.3(7)
N2 Ni1 N4 C11 -61.0(2)
N3 Ni1 N4 C11 18.5(2)
N1 Ni1 N4 C11 -149.3(2)
C11 N4 C12 C13 -164.9(3)
Ni1 N4 C12 C13 65.8(3)
N4 C12 C13 C14 110.7(4)
N4 C12 C13 C18 -63.1(4)
C18 C13 C14 C15 1.3(5)
C12 C13 C14 C15 -172.7(3)
C13 C14 C15 C16 1.5(6)
C14 C15 C16 C17 -2.7(6)
C15 C16 C17 C18 1.0(6)
C16 C17 C18 C13 1.9(5)
C16 C17 C18 N1 -177.2(3)
C14 C13 C18 C17 -3.0(5)
C12 C13 C18 C17 170.9(3)
C14 C13 C18 N1 176.1(3)
C12 C13 C18 N1 -10.0(5)
C1 N1 C18 C17 106.3(4)
Ni1 N1 C18 C17 -118.3(3)
C1 N1 C18 C13 -72.8(4)
Ni1 N1 C18 C13 62.7(3)
N60 Ni1 N50 C50 42.3(5)
N4 Ni1 N50 C50 19.7(11)
N2 Ni1 N50 C50 -143.2(5)
N3 Ni1 N50 C50 136.1(5)
N1 Ni1 N50 C50 -54.7(5)
Ni1 N50 C50 S50 -118(20)
N4 Ni1 N60 C60 -76(3)
N50 Ni1 N60 C60 108(3)
N2 Ni1 N60 C60 64(3)
N3 Ni1 N60 C60 7(3)
N1 Ni1 N60 C60 -164(3)
Ni1 N60 C60 S60 35(20)
